data_7053905
loop_
_publ_author_name
'Wang, Pin-Ning'
'Yeh, Chun-Wei'
'Tsou, Chi-Hui'
'Ho, Yuh-Wen'
'Lin, Shui-Chuan'
'Suen, Maw-Cherng'

_publ_section_title
;
 Structural diversity in the self-assembly of Ag(i) complexes containing
 2,6-dimethyl-3,5-dicyano-4-(3-pyridyl)-1,4-dihydropyridine
;
_journal_issue 3
_journal_name_full 'New Journal of Chemistry'
_journal_page_first 1079
_journal_paper_doi 10.1039/c3nj01322g
_journal_volume 38
_journal_year 2014
_chemical_formula_moiety 'C30 H27 Ag N9, C F3 O3 S'
_chemical_formula_sum 'C31 H27 Ag F3 N9 O3 S'
_chemical_formula_weight 770.55
_space_group_IT_number 14
_symmetry_cell_setting monoclinic
_symmetry_Int_Tables_number 14
_symmetry_space_group_name_Hall '-P 2yn'
_symmetry_space_group_name_H-M 'P 1 21/n 1'
_atom_sites_solution_hydrogens geom
_atom_sites_solution_primary direct
_atom_sites_solution_secondary difmap
_audit_creation_method SHELXL-97
_cell_angle_alpha 90.00
_cell_angle_beta 102.060(2)
_cell_angle_gamma 90.00
_cell_formula_units_Z 4
_cell_length_a 9.0714(4)
_cell_length_b 18.3581(8)
_cell_length_c 20.8126(9)
_cell_measurement_temperature 150(2)
_cell_volume 3389.5(3)
_computing_cell_refinement 'SAINT V7.34A (Bruker AXS, 2006)'
_computing_data_collection 'APEX2 (Bruker AXS, 2010)'
_computing_data_reduction 'SAINT V7.34A (Bruker AXS, 2006)'
_computing_molecular_graphics 'SHELXTL (Sheldrick, 2008)'
_computing_publication_material SHELXTL
_computing_structure_refinement 'SHELXL-97 (Sheldrick, 2008)'
_computing_structure_solution 'SHELXS-97 (Sheldrick, 2008)'
_diffrn_ambient_temperature 150(2)
_diffrn_measured_fraction_theta_full 0.995
_diffrn_measured_fraction_theta_max 0.995
_diffrn_measurement_device_type 'Bruker APEX-II CCD'
_diffrn_measurement_method '\f and \w scans'
_diffrn_radiation_monochromator graphite
_diffrn_radiation_probe x-ray
_diffrn_radiation_type MoK\a
_diffrn_radiation_wavelength 0.71073
_diffrn_reflns_av_R_equivalents 0.0272
_diffrn_reflns_av_sigmaI/netI 0.0194
_diffrn_reflns_limit_h_max 11
_diffrn_reflns_limit_h_min -11
_diffrn_reflns_limit_k_max 22
_diffrn_reflns_limit_k_min -20
_diffrn_reflns_limit_l_max 25
_diffrn_reflns_limit_l_min -25
_diffrn_reflns_number 37802
_diffrn_reflns_theta_full 26.36
_diffrn_reflns_theta_max 26.36
_diffrn_reflns_theta_min 2.30
_diffrn_source 'fine-focus sealed tube'
_exptl_absorpt_coefficient_mu 0.719
_exptl_absorpt_correction_T_max 0.8695
_exptl_absorpt_correction_T_min 0.7332
_exptl_absorpt_correction_type multi-scan
_exptl_absorpt_process_details 'SADABS V2012/1 (Bruker AXS Inc.)'
_exptl_crystal_colour colorless
_exptl_crystal_density_diffrn 1.510
_exptl_crystal_density_method 'not measured'
_exptl_crystal_description parallelepiped
_exptl_crystal_F_000 1560
_exptl_crystal_size_max 0.46
_exptl_crystal_size_mid 0.40
_exptl_crystal_size_min 0.20
_refine_diff_density_max 1.588
_refine_diff_density_min -0.636
_refine_diff_density_rms 0.078
_refine_ls_extinction_method none
_refine_ls_goodness_of_fit_ref 1.066
_refine_ls_hydrogen_treatment mixed
_refine_ls_matrix_type full
_refine_ls_number_parameters 455
_refine_ls_number_reflns 6891
_refine_ls_number_restraints 0
_refine_ls_restrained_S_all 1.066
_refine_ls_R_factor_all 0.0425
_refine_ls_R_factor_gt 0.0364
_refine_ls_shift/su_max 0.001
_refine_ls_shift/su_mean 0.000
_refine_ls_structure_factor_coef Fsqd
_refine_ls_weighting_details 'calc w=1/[\s^2^(Fo^2^)+(0.0506P)^2^+4.5255P] where P=(Fo^2^+2Fc^2^)/3'
_refine_ls_weighting_scheme calc
_refine_ls_wR_factor_gt 0.0948
_refine_ls_wR_factor_ref 0.1004
_reflns_number_gt 6122
_reflns_number_total 6891
_reflns_threshold_expression >2sigma(I)
_cod_data_source_file c3nj01322g.txt
_cod_data_source_block 4
_cod_original_sg_symbol_H-M 'P 21/n'
_cod_database_code 7053905

loop_
_symmetry_equiv_pos_as_xyz
'x, y, z'
'-x+1/2, y+1/2, -z+1/2'
'-x, -y, -z'
'x-1/2, -y-1/2, z-1/2'

loop_
_atom_site_label
_atom_site_type_symbol
_atom_site_fract_x
_atom_site_fract_y
_atom_site_fract_z
_atom_site_U_iso_or_equiv
_atom_site_adp_type
_atom_site_occupancy
_atom_site_symmetry_multiplicity
_atom_site_calc_flag
_atom_site_refinement_flags
_atom_site_disorder_assembly
_atom_site_disorder_group
Ag Ag 0.23471(2) 0.120560(12) 0.201790(9) 0.03294(8) Uani 1 1 d . . .
N1 N 0.0242(2) 0.15520(11) 0.13467(10) 0.0226(4) Uani 1 1 d . . .
N2 N -0.2949(3) -0.08202(13) 0.08723(11) 0.0289(5) Uani 1 1 d . . .
H2A H -0.294(4) -0.1280(19) 0.1042(18) 0.042(9) Uiso 1 1 d . . .
N3 N -0.5546(3) 0.12654(14) 0.14304(14) 0.0413(6) Uani 1 1 d . . .
N4 N -0.1624(3) 0.03163(16) -0.09881(12) 0.0429(6) Uani 1 1 d . . .
N5 N 0.3468(2) 0.03712(12) 0.27266(10) 0.0260(4) Uani 1 1 d . . .
N6 N 0.8760(3) -0.09638(13) 0.47974(12) 0.0311(5) Uani 1 1 d . . .
H6A H 0.925(4) -0.1240(18) 0.5065(18) 0.035(9) Uiso 1 1 d . . .
N7 N 0.5702(3) 0.11165(15) 0.49869(15) 0.0461(6) Uani 1 1 d . . .
N8 N 0.9108(3) -0.0343(2) 0.26006(14) 0.0635(10) Uani 1 1 d . . .
N9 N 0.3114(4) 0.24232(18) 0.24815(17) 0.0619(8) Uani 1 1 d . A .
C1 C 0.0154(3) 0.22166(13) 0.10721(13) 0.0273(5) Uani 1 1 d . . .
H1B H 0.0936 0.2557 0.1228 0.033 Uiso 1 1 calc R . .
C2 C -0.1016(3) 0.24248(14) 0.05767(13) 0.0305(5) Uani 1 1 d . . .
H2B H -0.1043 0.2900 0.0394 0.037 Uiso 1 1 calc R . .
C3 C -0.2161(3) 0.19293(14) 0.03459(12) 0.0270(5) Uani 1 1 d . . .
H3A H -0.2983 0.2061 0.0003 0.032 Uiso 1 1 calc R . .
C4 C -0.2090(3) 0.12398(13) 0.06223(11) 0.0208(5) Uani 1 1 d . . .
C5 C -0.0873(3) 0.10791(13) 0.11255(12) 0.0215(5) Uani 1 1 d . . .
H5A H -0.0828 0.0611 0.1323 0.026 Uiso 1 1 calc R . .
C6 C -0.3259(3) 0.06541(14) 0.03792(12) 0.0247(5) Uani 1 1 d . . .
H6B H -0.4083 0.0875 0.0040 0.030 Uiso 1 1 calc R . .
C7 C -0.3954(3) 0.03524(14) 0.09340(12) 0.0260(5) Uani 1 1 d . . .
C8 C -0.3757(3) -0.03306(14) 0.11583(12) 0.0264(5) Uani 1 1 d . . .
C9 C -0.2422(3) -0.06552(14) 0.03170(12) 0.0250(5) Uani 1 1 d . . .
C10 C -0.2580(3) 0.00225(14) 0.00650(12) 0.0248(5) Uani 1 1 d . . .
C11 C -0.4840(3) 0.08520(15) 0.12150(14) 0.0317(6) Uani 1 1 d . . .
C12 C -0.4415(3) -0.06337(16) 0.17036(13) 0.0336(6) Uani 1 1 d . . .
H12A H -0.4965 -0.0249 0.1881 0.050 Uiso 1 1 calc R . .
H12B H -0.3603 -0.0818 0.2052 0.050 Uiso 1 1 calc R . .
H12C H -0.5107 -0.1032 0.1535 0.050 Uiso 1 1 calc R . .
C13 C -0.1697(3) -0.12687(15) 0.00307(14) 0.0324(6) Uani 1 1 d . . .
H13A H -0.0623 -0.1163 0.0068 0.050(10) Uiso 1 1 calc R . .
H13B H -0.2181 -0.1328 -0.0433 0.050(10) Uiso 1 1 calc R . .
H13C H -0.1809 -0.1719 0.0269 0.050(10) Uiso 1 1 calc R . .
C14 C -0.2047(3) 0.01777(15) -0.05214(13) 0.0295(5) Uani 1 1 d . . .
C15 C 0.2876(3) -0.02957(16) 0.27194(12) 0.0288(5) Uani 1 1 d . . .
H15A H 0.1894 -0.0378 0.2463 0.035 Uiso 1 1 calc R . .
C16 C 0.3636(3) -0.08709(16) 0.30700(14) 0.0330(6) Uani 1 1 d . . .
H16A H 0.3183 -0.1339 0.3055 0.040 Uiso 1 1 calc R . .
C17 C 0.5074(3) -0.07527(15) 0.34437(13) 0.0306(6) Uani 1 1 d . . .
H17A H 0.5620 -0.1140 0.3686 0.037 Uiso 1 1 calc R . .
C18 C 0.5702(3) -0.00655(14) 0.34588(11) 0.0236(5) Uani 1 1 d . . .
C19 C 0.4859(3) 0.04788(14) 0.30938(12) 0.0243(5) Uani 1 1 d . . .
H19A H 0.5284 0.0953 0.3103 0.029 Uiso 1 1 calc R . .
C20 C 0.7265(3) 0.00975(14) 0.38670(12) 0.0262(5) Uani 1 1 d . . .
H20A H 0.7573 0.0594 0.3746 0.031 Uiso 1 1 calc R . .
C21 C 0.7253(3) 0.00937(14) 0.45974(12) 0.0265(5) Uani 1 1 d . . .
C22 C 0.7926(3) -0.04244(14) 0.50138(12) 0.0269(5) Uani 1 1 d . . .
C23 C 0.9087(3) -0.09468(16) 0.41804(13) 0.0319(6) Uani 1 1 d . . .
C24 C 0.8428(3) -0.04477(16) 0.37393(13) 0.0316(6) Uani 1 1 d . . .
C25 C 0.6400(3) 0.06550(16) 0.48237(13) 0.0323(6) Uani 1 1 d . . .
C26 C 0.7838(3) -0.04748(17) 0.57219(13) 0.0341(6) Uani 1 1 d . . .
H26A H 0.7223 -0.0073 0.5832 0.051 Uiso 1 1 calc R . .
H26B H 0.8855 -0.0444 0.5996 0.051 Uiso 1 1 calc R . .
H26C H 0.7378 -0.0940 0.5802 0.051 Uiso 1 1 calc R . .
C27 C 1.0176(3) -0.1521(2) 0.40577(17) 0.0462(8) Uani 1 1 d . . .
H27A H 1.0347 -0.1469 0.3610 0.069 Uiso 1 1 calc R . .
H27B H 0.9758 -0.2004 0.4109 0.069 Uiso 1 1 calc R . .
H27C H 1.1134 -0.1464 0.4374 0.069 Uiso 1 1 calc R . .
C28 C 0.8812(3) -0.0406(2) 0.31066(14) 0.0425(7) Uani 1 1 d . . .
C29 C 0.3519(4) 0.2601(2) 0.30005(19) 0.0511(8) Uani 1 1 d . . .
C30 C 0.400(4) 0.2680(18) 0.3738(18) 0.071(5) Uani 0.44(4) 1 d P A 1
H30D H 0.4000 0.2201 0.3945 0.107 Uiso 0.44(4) 1 calc PR A 1
H30E H 0.3299 0.3004 0.3899 0.107 Uiso 0.44(4) 1 calc PR A 1
H30F H 0.5019 0.2887 0.3849 0.107 Uiso 0.44(4) 1 calc PR A 1
C30' C 0.401(3) 0.2957(16) 0.3628(14) 0.071(5) Uani 0.56(4) 1 d P A 2
H30A H 0.4751 0.2651 0.3915 0.12(2) Uiso 0.56(4) 1 calc PR A 2
H30B H 0.3138 0.3034 0.3831 0.12(2) Uiso 0.56(4) 1 calc PR A 2
H30C H 0.4463 0.3428 0.3563 0.12(2) Uiso 0.56(4) 1 calc PR A 2
S S 0.90489(7) 0.22828(3) 0.38027(3) 0.02752(14) Uani 1 1 d . . .
F1 F 0.7825(3) 0.15916(14) 0.27288(10) 0.0710(7) Uani 1 1 d . . .
F2 F 0.9123(3) 0.25298(13) 0.25750(10) 0.0659(6) Uani 1 1 d . . .
F3 F 1.0230(3) 0.15445(15) 0.29695(12) 0.0768(7) Uani 1 1 d . . .
O1 O 0.9053(2) 0.16124(11) 0.41623(10) 0.0377(5) Uani 1 1 d . . .
O2 O 0.7676(2) 0.26898(12) 0.37236(11) 0.0424(5) Uani 1 1 d . . .
O3 O 1.0409(3) 0.27011(13) 0.39773(11) 0.0493(6) Uani 1 1 d . . .
C31 C 0.9047(4) 0.19725(19) 0.29704(15) 0.0448(7) Uani 1 1 d . . .

loop_
_atom_site_aniso_label
_atom_site_aniso_U_11
_atom_site_aniso_U_22
_atom_site_aniso_U_33
_atom_site_aniso_U_23
_atom_site_aniso_U_13
_atom_site_aniso_U_12
Ag 0.02704(12) 0.04240(14) 0.02660(12) -0.00383(8) -0.00076(8) 0.01201(8)
N1 0.0219(10) 0.0242(10) 0.0217(10) -0.0036(8) 0.0043(8) 0.0018(8)
N2 0.0320(12) 0.0300(12) 0.0281(11) -0.0029(9) 0.0140(9) 0.0003(9)
N3 0.0373(14) 0.0373(13) 0.0547(16) -0.0074(11) 0.0217(12) 0.0019(11)
N4 0.0461(15) 0.0535(16) 0.0323(13) 0.0044(11) 0.0156(11) 0.0004(12)
N5 0.0217(10) 0.0365(12) 0.0206(10) 0.0005(8) 0.0060(8) 0.0046(9)
N6 0.0288(11) 0.0335(12) 0.0289(12) 0.0018(10) 0.0011(9) 0.0055(10)
N7 0.0402(15) 0.0476(16) 0.0497(16) -0.0065(12) 0.0075(12) 0.0116(12)
N8 0.0293(14) 0.127(3) 0.0365(15) 0.0041(17) 0.0114(12) 0.0044(16)
N9 0.063(2) 0.0539(18) 0.063(2) -0.0240(16) 0.0019(16) 0.0015(15)
C1 0.0286(13) 0.0229(12) 0.0303(13) -0.0053(10) 0.0060(10) -0.0032(10)
C2 0.0374(14) 0.0209(12) 0.0330(13) 0.0037(10) 0.0070(11) 0.0009(10)
C3 0.0280(12) 0.0303(13) 0.0216(11) 0.0014(10) 0.0024(10) 0.0033(10)
C4 0.0191(11) 0.0258(12) 0.0191(11) -0.0036(9) 0.0074(9) 0.0000(9)
C5 0.0215(11) 0.0215(11) 0.0228(11) 0.0011(9) 0.0073(9) 0.0013(9)
C6 0.0195(11) 0.0300(13) 0.0240(12) -0.0035(10) 0.0027(9) -0.0007(9)
C7 0.0192(11) 0.0338(13) 0.0258(12) -0.0088(10) 0.0064(9) -0.0048(10)
C8 0.0211(11) 0.0344(13) 0.0245(12) -0.0072(10) 0.0064(9) -0.0058(10)
C9 0.0195(11) 0.0332(13) 0.0227(11) -0.0063(10) 0.0049(9) -0.0024(10)
C10 0.0201(11) 0.0327(13) 0.0222(11) -0.0064(10) 0.0061(9) -0.0035(10)
C11 0.0262(13) 0.0333(14) 0.0374(14) -0.0053(11) 0.0106(11) -0.0068(11)
C12 0.0359(14) 0.0372(15) 0.0317(14) -0.0066(11) 0.0163(12) -0.0038(12)
C13 0.0359(15) 0.0350(14) 0.0289(13) -0.0025(11) 0.0125(11) 0.0049(11)
C14 0.0283(13) 0.0339(14) 0.0262(13) -0.0046(10) 0.0054(10) -0.0006(11)
C15 0.0195(11) 0.0456(15) 0.0214(12) -0.0012(11) 0.0049(9) -0.0037(11)
C16 0.0281(13) 0.0368(15) 0.0334(14) 0.0040(11) 0.0047(11) -0.0104(11)
C17 0.0278(13) 0.0324(14) 0.0294(13) 0.0088(11) 0.0007(10) -0.0020(11)
C18 0.0193(11) 0.0321(13) 0.0200(11) 0.0014(9) 0.0051(9) -0.0006(9)
C19 0.0226(11) 0.0282(12) 0.0229(11) 0.0001(9) 0.0064(9) 0.0007(10)
C20 0.0206(11) 0.0318(13) 0.0251(12) 0.0030(10) 0.0020(9) -0.0038(10)
C21 0.0211(12) 0.0314(13) 0.0253(12) -0.0037(10) 0.0011(9) -0.0009(10)
C22 0.0226(12) 0.0316(13) 0.0251(12) -0.0031(10) 0.0015(9) -0.0029(10)
C23 0.0205(12) 0.0427(15) 0.0311(14) -0.0070(11) 0.0019(10) 0.0011(11)
C24 0.0208(12) 0.0483(16) 0.0253(13) -0.0029(11) 0.0040(10) -0.0014(11)
C25 0.0264(13) 0.0378(15) 0.0305(13) -0.0026(11) 0.0009(11) -0.0005(11)
C26 0.0303(14) 0.0444(16) 0.0255(13) 0.0002(11) 0.0009(11) 0.0015(12)
C27 0.0299(15) 0.061(2) 0.0461(18) -0.0101(15) 0.0044(13) 0.0143(14)
C28 0.0180(12) 0.077(2) 0.0328(15) 0.0004(14) 0.0046(11) 0.0029(13)
C29 0.0382(17) 0.0494(19) 0.063(2) -0.0225(17) 0.0044(16) 0.0028(14)
C30 0.054(3) 0.096(14) 0.058(9) -0.031(10) -0.001(5) 0.019(11)
C30' 0.054(3) 0.096(14) 0.058(9) -0.031(10) -0.001(5) 0.019(11)
S 0.0276(3) 0.0293(3) 0.0239(3) -0.0006(2) 0.0014(2) 0.0005(2)
F1 0.0903(17) 0.0766(16) 0.0397(11) -0.0188(11) -0.0010(11) -0.0290(13)
F2 0.0958(17) 0.0692(14) 0.0356(10) 0.0124(10) 0.0200(11) -0.0050(12)
F3 0.0955(18) 0.0819(17) 0.0658(15) 0.0001(12) 0.0466(14) 0.0301(14)
O1 0.0440(11) 0.0344(11) 0.0334(10) 0.0043(8) 0.0052(9) 0.0043(9)
O2 0.0397(11) 0.0391(11) 0.0483(12) -0.0009(9) 0.0092(10) 0.0102(9)
O3 0.0388(12) 0.0561(14) 0.0461(12) 0.0022(10) -0.0066(10) -0.0146(10)
C31 0.0544(19) 0.0495(18) 0.0314(15) 0.0025(13) 0.0114(14) -0.0049(15)

loop_
_atom_type_symbol
_atom_type_description
_atom_type_scat_dispersion_real
_atom_type_scat_dispersion_imag
_atom_type_scat_source
C C 0.0033 0.0016 'International Tables Vol C Tables 4.2.6.8 and 6.1.1.4'
H H 0.0000 0.0000 'International Tables Vol C Tables 4.2.6.8 and 6.1.1.4'
N N 0.0061 0.0033 'International Tables Vol C Tables 4.2.6.8 and 6.1.1.4'
O O 0.0106 0.0060 'International Tables Vol C Tables 4.2.6.8 and 6.1.1.4'
F F 0.0171 0.0103 'International Tables Vol C Tables 4.2.6.8 and 6.1.1.4'
S S 0.1246 0.1234 'International Tables Vol C Tables 4.2.6.8 and 6.1.1.4'
Ag Ag -0.8971 1.1015 'International Tables Vol C Tables 4.2.6.8 and 6.1.1.4'

loop_
_geom_angle_atom_site_label_1
_geom_angle_atom_site_label_2
_geom_angle_atom_site_label_3
_geom_angle
_geom_angle_site_symmetry_3
N1 Ag N5 146.45(8) .
N1 Ag N9 96.99(9) .
N5 Ag N9 108.16(10) .
N1 Ag N3 109.21(9) 1_655
N5 Ag N3 93.73(8) 1_655
N9 Ag N3 88.25(10) 1_655
C5 N1 C1 118.0(2) .
C5 N1 Ag 121.42(16) .
C1 N1 Ag 119.80(16) .
C8 N2 C9 122.1(2) .
C8 N2 H2A 113(2) .
C9 N2 H2A 124(2) .
C11 N3 Ag 135.8(2) 1_455
C15 N5 C19 117.9(2) .
C15 N5 Ag 119.86(16) .
C19 N5 Ag 121.38(17) .
C23 N6 C22 121.9(2) .
C23 N6 H6A 117(2) .
C22 N6 H6A 119(2) .
C29 N9 Ag 130.6(3) .
N1 C1 C2 122.8(2) .
N1 C1 H1B 118.6 .
C2 C1 H1B 118.6 .
C1 C2 C3 118.9(2) .
C1 C2 H2B 120.5 .
C3 C2 H2B 120.5 .
C4 C3 C2 119.2(2) .
C4 C3 H3A 120.4 .
C2 C3 H3A 120.4 .
C5 C4 C3 118.0(2) .
C5 C4 C6 119.4(2) .
C3 C4 C6 122.6(2) .
N1 C5 C4 123.2(2) .
N1 C5 H5A 118.4 .
C4 C5 H5A 118.4 .
C4 C6 C10 111.38(19) .
C4 C6 C7 111.93(19) .
C10 C6 C7 108.4(2) .
C4 C6 H6B 108.3 .
C10 C6 H6B 108.3 .
C7 C6 H6B 108.3 .
C8 C7 C11 120.4(2) .
C8 C7 C6 123.9(2) .
C11 C7 C6 115.7(2) .
C7 C8 N2 120.5(2) .
C7 C8 C12 124.7(2) .
N2 C8 C12 114.8(2) .
C10 C9 N2 120.3(2) .
C10 C9 C13 124.2(2) .
N2 C9 C13 115.5(2) .
C9 C10 C14 119.2(2) .
C9 C10 C6 123.8(2) .
C14 C10 C6 117.0(2) .
N3 C11 C7 178.4(3) .
C8 C12 H12A 109.5 .
C8 C12 H12B 109.5 .
H12A C12 H12B 109.5 .
C8 C12 H12C 109.5 .
H12A C12 H12C 109.5 .
H12B C12 H12C 109.5 .
C9 C13 H13A 109.5 .
C9 C13 H13B 109.5 .
H13A C13 H13B 109.5 .
C9 C13 H13C 109.5 .
H13A C13 H13C 109.5 .
H13B C13 H13C 109.5 .
N4 C14 C10 178.6(3) .
N5 C15 C16 122.6(2) .
N5 C15 H15A 118.7 .
C16 C15 H15A 118.7 .
C15 C16 C17 118.9(2) .
C15 C16 H16A 120.6 .
C17 C16 H16A 120.6 .
C18 C17 C16 119.3(2) .
C18 C17 H17A 120.3 .
C16 C17 H17A 120.3 .
C17 C18 C19 117.9(2) .
C17 C18 C20 121.6(2) .
C19 C18 C20 120.5(2) .
N5 C19 C18 123.4(2) .
N5 C19 H19A 118.3 .
C18 C19 H19A 118.3 .
C24 C20 C18 111.9(2) .
C24 C20 C21 108.8(2) .
C18 C20 C21 110.9(2) .
C24 C20 H20A 108.4 .
C18 C20 H20A 108.4 .
C21 C20 H20A 108.4 .
C22 C21 C25 120.2(2) .
C22 C21 C20 123.3(2) .
C25 C21 C20 116.4(2) .
C21 C22 N6 120.3(2) .
C21 C22 C26 124.6(2) .
N6 C22 C26 115.1(2) .
C24 C23 N6 120.0(2) .
C24 C23 C27 125.2(3) .
N6 C23 C27 114.8(3) .
C23 C24 C28 120.3(3) .
C23 C24 C20 123.8(2) .
C28 C24 C20 115.9(2) .
N7 C25 C21 177.9(3) .
C22 C26 H26A 109.5 .
C22 C26 H26B 109.5 .
H26A C26 H26B 109.5 .
C22 C26 H26C 109.5 .
H26A C26 H26C 109.5 .
H26B C26 H26C 109.5 .
C23 C27 H27A 109.5 .
C23 C27 H27B 109.5 .
H27A C27 H27B 109.5 .
C23 C27 H27C 109.5 .
H27A C27 H27C 109.5 .
H27B C27 H27C 109.5 .
N8 C28 C24 177.3(4) .
N9 C29 C30' 170.1(13) .
N9 C29 C30 168.1(14) .
C30' C29 C30 21.6(14) .
C29 C30 H30D 109.5 .
C29 C30 H30E 109.5 .
C29 C30 H30F 109.5 .
C29 C30' H30A 109.5 .
C29 C30' H30B 109.5 .
H30A C30' H30B 109.5 .
C29 C30' H30C 109.5 .
H30A C30' H30C 109.5 .
H30B C30' H30C 109.5 .
O2 S O3 115.53(14) .
O2 S O1 114.42(13) .
O3 S O1 114.67(13) .
O2 S C31 103.03(15) .
O3 S C31 103.79(15) .
O1 S C31 103.07(14) .
F1 C31 F2 108.8(3) .
F1 C31 F3 107.5(3) .
F2 C31 F3 107.9(3) .
F1 C31 S 111.2(2) .
F2 C31 S 111.1(2) .
F3 C31 S 110.2(2) .

loop_
_geom_bond_atom_site_label_1
_geom_bond_atom_site_label_2
_geom_bond_distance
_geom_bond_site_symmetry_2
Ag N1 2.211(2) .
Ag N5 2.220(2) .
Ag N9 2.476(3) .
Ag N3 2.477(3) 1_655
N1 C5 1.340(3) .
N1 C1 1.343(3) .
N2 C8 1.372(3) .
N2 C9 1.373(3) .
N2 H2A 0.91(4) .
N3 C11 1.143(4) .
N3 Ag 2.477(3) 1_455
N4 C14 1.145(4) .
N5 C15 1.336(4) .
N5 C19 1.346(3) .
N6 C23 1.377(4) .
N6 C22 1.378(3) .
N6 H6A 0.82(4) .
N7 C25 1.151(4) .
N8 C28 1.146(4) .
N9 C29 1.115(5) .
C1 C2 1.371(4) .
C1 H1B 0.9500 .
C2 C3 1.389(4) .
C2 H2B 0.9500 .
C3 C4 1.386(3) .
C3 H3A 0.9500 .
C4 C5 1.385(3) .
C4 C6 1.521(3) .
C5 H5A 0.9500 .
C6 C10 1.523(3) .
C6 C7 1.530(3) .
C6 H6B 1.0000 .
C7 C8 1.337(4) .
C7 C11 1.423(4) .
C8 C12 1.495(4) .
C9 C10 1.346(4) .
C9 C13 1.490(3) .
C10 C14 1.432(4) .
C12 H12A 0.9800 .
C12 H12B 0.9800 .
C12 H12C 0.9800 .
C13 H13A 0.9800 .
C13 H13B 0.9800 .
C13 H13C 0.9800 .
C15 C16 1.383(4) .
C15 H15A 0.9500 .
C16 C17 1.389(4) .
C16 H16A 0.9500 .
C17 C18 1.382(4) .
C17 H17A 0.9500 .
C18 C19 1.385(3) .
C18 C20 1.522(3) .
C19 H19A 0.9500 .
C20 C24 1.518(4) .
C20 C21 1.523(3) .
C20 H20A 1.0000 .
C21 C22 1.345(4) .
C21 C25 1.426(4) .
C22 C26 1.495(4) .
C23 C24 1.345(4) .
C23 C27 1.502(4) .
C24 C28 1.433(4) .
C26 H26A 0.9800 .
C26 H26B 0.9800 .
C26 H26C 0.9800 .
C27 H27A 0.9800 .
C27 H27B 0.9800 .
C27 H27C 0.9800 .
C29 C30' 1.44(3) .
C29 C30 1.51(4) .
C30 H30D 0.9800 .
C30 H30E 0.9800 .
C30 H30F 0.9800 .
C30' H30A 0.9800 .
C30' H30B 0.9800 .
C30' H30C 0.9800 .
S O2 1.432(2) .
S O3 1.434(2) .
S O1 1.440(2) .
S C31 1.823(3) .
F1 C31 1.318(4) .
F2 C31 1.324(4) .
F3 C31 1.331(4) .
